data_2022243
loop_
_publ_author_name
'Songkerdthong, Jetnipat'
'Harding, Phimphaka'
'Harding, David J.'

_publ_section_title
;
 Conformational polymorphism in a cobalt(II) dithiocarbamate complex
;
_journal_coeditor_code YP3208
_journal_issue 9
_journal_name_full 'Acta Crystallographica Section C'
_journal_page_first
;
;
_journal_paper_doi 10.1107/S205322962001164X
_journal_volume 76
_journal_year 2020
_chemical_formula_iupac '[Co (C45 H34 B N6) (C9 H18 N S2)]'
_chemical_formula_moiety 'C54 H52 B Co N7 S2'
_chemical_formula_sum 'C54 H52 B Co N7 S2'
_chemical_formula_weight 932.88
_chemical_name_systematic
(<i>N</i>,<i>N</i>-Dibutyldithiocarbamato-\k^2^<i>S</i>,<i>S</i>')[tris(3,5-diphenylpyrazol-1-yl-\k<i>N</i>^2^)hydroborato]cobalt(II)
_space_group_crystal_system triclinic
_space_group_IT_number 2
_space_group_name_Hall '-P 1'
_space_group_name_H-M_alt 'P -1'
_atom_sites_solution_hydrogens mixed
_audit_creation_method
;
Olex2 1.3
(compiled 2020.02.04 svn.rd84adfe8 for OlexSys, GUI svn.r6032)
;
_cell_angle_alpha 117.4408(9)
_cell_angle_beta 100.7910(8)
_cell_angle_gamma 94.2199(7)
_cell_formula_units_Z 2
_cell_length_a 11.69503(10)
_cell_length_b 15.27162(13)
_cell_length_c 15.43643(16)
_cell_measurement_reflns_used 22677
_cell_measurement_temperature 150.01(10)
_cell_measurement_theta_max 68.4310
_cell_measurement_theta_min 3.3090
_cell_volume 2362.76(4)
_computing_cell_refinement
;
CrysAlis PRO (Rigaku OD, 2020)
;
_computing_data_collection
;
CrysAlis PRO (Rigaku OD, 2020)
;
_computing_data_reduction
;
CrysAlis PRO (Rigaku OD, 2020)
;
_computing_molecular_graphics
;
OLEX2 (Dolomanov <i>et al.</i>,  2009)
;
_computing_publication_material
;
OLEX2 (Dolomanov <i>et al.</i>,  2009)
;
_computing_structure_refinement
;
SHELXL2018 (Sheldrick, 2015b)
;
_computing_structure_solution
;
SHELXT (Sheldrick, 2015a)
;
_diffrn_ambient_temperature 150.01(10)
_diffrn_detector 'Hybrid Pixel Array Detector'
_diffrn_detector_area_resol_mean 10.0000
_diffrn_measured_fraction_theta_full 0.998
_diffrn_measured_fraction_theta_max 0.993
_diffrn_measurement_device 'four-circle diffractometer'
_diffrn_measurement_device_type 'Rigaku SuperNova (Single source at offset/far, HyPix3000)'
_diffrn_measurement_method '\w scans'
_diffrn_radiation_monochromator mirror
_diffrn_radiation_probe x-ray
_diffrn_radiation_type 'Cu K\a'
_diffrn_radiation_wavelength 1.54184
_diffrn_reflns_av_R_equivalents 0.0478
_diffrn_reflns_av_unetI/netI 0.0341
_diffrn_reflns_limit_h_max 12
_diffrn_reflns_limit_h_min -14
_diffrn_reflns_limit_k_max 18
_diffrn_reflns_limit_k_min -18
_diffrn_reflns_limit_l_max 18
_diffrn_reflns_limit_l_min -18
_diffrn_reflns_number 31970
_diffrn_reflns_theta_full 67.684
_diffrn_reflns_theta_max 68.492
_diffrn_reflns_theta_min 3.317
_diffrn_source 'micro-focus sealed X-ray tube'
_exptl_absorpt_coefficient_mu 4.019
_exptl_absorpt_correction_T_max 1.00000
_exptl_absorpt_correction_T_min 0.63103
_exptl_absorpt_correction_type multi-scan
_exptl_absorpt_process_details
;
(CrysAlis PRO; Rigaku OD, 2020)
;
_exptl_crystal_colour red
_exptl_crystal_density_diffrn 1.311
_exptl_crystal_description block
_exptl_crystal_F_000 978
_exptl_crystal_size_max 0.258
_exptl_crystal_size_mid 0.219
_exptl_crystal_size_min 0.178
_refine_diff_density_max 0.464
_refine_diff_density_min -0.308
_refine_ls_extinction_method none
_refine_ls_goodness_of_fit_ref 1.047
_refine_ls_hydrogen_treatment mixed
_refine_ls_matrix_type full
_refine_ls_number_parameters 630
_refine_ls_number_reflns 8636
_refine_ls_number_restraints 37
_refine_ls_restrained_S_all 1.049
_refine_ls_R_factor_all 0.0364
_refine_ls_R_factor_gt 0.0348
_refine_ls_shift/su_max 0.001
_refine_ls_shift/su_mean 0.000
_refine_ls_structure_factor_coef Fsqd
_refine_ls_weighting_details 'w=1/[\s^2^(Fo^2^)+(0.0504P)^2^+0.7689P] where P=(Fo^2^+2Fc^2^)/3'
_refine_ls_weighting_scheme calc
_refine_ls_wR_factor_gt 0.0918
_refine_ls_wR_factor_ref 0.0928
_reflns_number_gt 8250
_reflns_number_total 8636
_reflns_threshold_expression 'I > 2\s(I)'
_cod_data_source_file yp3208sup1.cif
_cod_data_source_block 1b
_cod_database_code 2022243
_shelx_space_group_comment
;
The symmetry employed for this shelxl refinement is uniquely defined
by the following loop, which should always be used as a source of
symmetry information in preference to the above space-group names.
They are only intended as comments.
;

loop_
_space_group_symop_operation_xyz
'x, y, z'
'-x, -y, -z'

loop_
_atom_site_type_symbol
_atom_site_label
_atom_site_fract_x
_atom_site_fract_y
_atom_site_fract_z
_atom_site_U_iso_or_equiv
_atom_site_adp_type
_atom_site_calc_flag
_atom_site_occupancy
_atom_site_disorder_assembly
_atom_site_disorder_group
Co Co1 0.67469(2) 0.41937(2) 0.70877(2) 0.01895(8) Uani d 1 . .
S S1 0.63988(4) 0.58822(3) 0.76749(3) 0.02751(11) Uani d 1 . .
S S2 0.76723(4) 0.50606(3) 0.88528(3) 0.03307(11) Uani d 1 . .
N N1 0.54286(11) 0.34115(10) 0.56900(10) 0.0191(3) Uani d 1 . .
N N2 0.57705(11) 0.26241(10) 0.49498(10) 0.0191(3) Uani d 1 . .
N N3 0.80540(12) 0.39736(10) 0.62988(10) 0.0197(3) Uani d 1 . .
N N4 0.79945(11) 0.30288(10) 0.55204(10) 0.0188(3) Uani d 1 . .
N N5 0.66200(12) 0.27225(10) 0.69499(10) 0.0204(3) Uani d 1 . .
N N6 0.68462(12) 0.20111(10) 0.60836(10) 0.0195(3) Uani d 1 . .
N N7 0.75119(16) 0.70004(12) 0.96305(12) 0.0385(4) Uani d 1 . .
C C1 0.44845(14) 0.36209(12) 0.52235(12) 0.0212(3) Uani d 1 . .
C C2 0.42374(15) 0.29942(13) 0.41809(13) 0.0250(3) Uani d 1 . .
H H2 0.364047 0.299509 0.368980 0.030 Uiso calc 1 . .
C C3 0.50662(14) 0.23735(12) 0.40335(12) 0.0216(3) Uani d 1 . .
C C4 0.38095(13) 0.43744(12) 0.57805(12) 0.0214(3) Uani d 1 . .
C C5 0.35199(15) 0.44405(13) 0.66423(13) 0.0258(4) Uani d 1 . .
H H5 0.377866 0.401470 0.688451 0.031 Uiso calc 1 . .
C C6 0.28516(15) 0.51327(14) 0.71422(14) 0.0285(4) Uani d 1 . .
H H6 0.265917 0.516545 0.771307 0.034 Uiso calc 1 . .
C C7 0.24691(15) 0.57769(13) 0.67920(14) 0.0291(4) Uani d 1 . .
H H7 0.202601 0.624596 0.712958 0.035 Uiso calc 1 . .
C C8 0.27512(16) 0.57172(14) 0.59367(15) 0.0300(4) Uani d 1 . .
H H8 0.249518 0.614791 0.570024 0.036 Uiso calc 1 . .
C C9 0.34123(15) 0.50203(13) 0.54297(13) 0.0261(4) Uani d 1 . .
H H9 0.359182 0.498320 0.485306 0.031 Uiso calc 1 . .
C C10 0.52455(14) 0.15942(13) 0.30711(12) 0.0236(3) Uani d 1 . .
C C11 0.54449(16) 0.18677(14) 0.23586(13) 0.0284(4) Uani d 1 . .
H H11 0.543177 0.252242 0.248102 0.034 Uiso calc 1 . .
C C12 0.56630(17) 0.11619(16) 0.14658(14) 0.0352(4) Uani d 1 . .
H H12 0.581331 0.134994 0.099842 0.042 Uiso calc 1 . .
C C13 0.56582(17) 0.01842(15) 0.12684(14) 0.0350(4) Uani d 1 . .
H H13 0.580073 -0.028494 0.066725 0.042 Uiso calc 1 . .
C C14 0.54415(17) -0.01018(14) 0.19626(14) 0.0331(4) Uani d 1 . .
H H14 0.542693 -0.076356 0.182485 0.040 Uiso calc 1 . .
C C15 0.52464(15) 0.06054(13) 0.28652(13) 0.0279(4) Uani d 1 . .
H H15 0.511505 0.041683 0.333681 0.034 Uiso calc 1 . .
C C16 0.90739(14) 0.45271(12) 0.64211(12) 0.0217(3) Uani d 1 . .
C C17 0.96854(14) 0.39394(13) 0.57334(13) 0.0249(3) Uani d 1 . .
H H17 1.041811 0.414250 0.566639 0.030 Uiso calc 1 . .
C C18 0.89862(14) 0.29956(12) 0.51717(12) 0.0212(3) Uani d 1 . .
C C19 0.94663(14) 0.56111(13) 0.71491(13) 0.0234(3) Uani d 1 . .
C C20 1.01150(17) 0.59454(14) 0.81253(14) 0.0323(4) Uani d 1 . .
H H20 1.022399 0.549470 0.836884 0.039 Uiso calc 1 . .
C C21 1.06063(18) 0.69637(16) 0.87447(15) 0.0397(5) Uani d 1 . .
H H21 1.104713 0.718790 0.939959 0.048 Uiso calc 1 . .
C C22 1.04434(18) 0.76321(14) 0.83945(16) 0.0389(5) Uani d 1 . .
H H22 1.078448 0.830624 0.880795 0.047 Uiso calc 1 . .
C C23 0.97755(18) 0.73102(14) 0.74309(16) 0.0368(4) Uani d 1 . .
H H23 0.964889 0.776881 0.720016 0.044 Uiso calc 1 . .
C C24 0.92939(16) 0.63035(13) 0.68077(14) 0.0297(4) Uani d 1 . .
H H24 0.885108 0.608672 0.615498 0.036 Uiso calc 1 . .
C C25 0.92623(15) 0.20986(12) 0.43611(13) 0.0228(3) Uani d 1 . .
C C26 0.84642(16) 0.14686(13) 0.34368(13) 0.0269(4) Uani d 1 . .
H H26 0.770836 0.160434 0.330366 0.032 Uiso calc 1 . .
C C27 0.87903(18) 0.06390(14) 0.27129(15) 0.0341(4) Uani d 1 . .
H H27 0.824801 0.021435 0.210141 0.041 Uiso calc 1 . .
C C28 0.99230(19) 0.04410(14) 0.28988(16) 0.0360(4) Uani d 1 . .
H H28 1.013714 -0.011894 0.241471 0.043 Uiso calc 1 . .
C C29 1.07299(18) 0.10740(16) 0.38003(16) 0.0368(4) Uani d 1 . .
H H29 1.149360 0.094809 0.391971 0.044 Uiso calc 1 . .
C C30 1.04056(16) 0.18993(15) 0.45309(14) 0.0304(4) Uani d 1 . .
H H30 1.095406 0.232352 0.513886 0.037 Uiso calc 1 . .
C C31 0.65223(14) 0.22883(12) 0.75218(12) 0.0213(3) Uani d 1 . .
C C32 0.67073(14) 0.12991(12) 0.70315(13) 0.0229(3) Uani d 1 . .
H H32 0.669807 0.083958 0.726918 0.028 Uiso calc 1 . .
C C33 0.69067(13) 0.11451(12) 0.61213(12) 0.0205(3) Uani d 1 . .
C C34 0.61664(15) 0.27707(12) 0.84809(13) 0.0239(3) Uani d 1 . .
C C35 0.66535(18) 0.25881(15) 0.92593(14) 0.0335(4) Uani d 1 . .
H H35 0.723739 0.219586 0.918823 0.040 Uiso calc 1 . .
C C36 0.6277(2) 0.29863(17) 1.01456(15) 0.0429(5) Uani d 1 . .
H H36 0.661463 0.286389 1.066526 0.051 Uiso calc 1 . .
C C37 0.54081(19) 0.35591(17) 1.02570(16) 0.0437(5) Uani d 1 . .
H H37 0.515951 0.382627 1.085130 0.052 Uiso calc 1 . .
C C38 0.49040(18) 0.37374(17) 0.94817(16) 0.0411(5) Uani d 1 . .
H H38 0.430854 0.411833 0.955196 0.049 Uiso calc 1 . .
C C39 0.52843(16) 0.33496(15) 0.85999(14) 0.0325(4) Uani d 1 . .
H H39 0.494681 0.347752 0.808414 0.039 Uiso calc 1 . .
C C40 0.71008(14) 0.02183(12) 0.52925(12) 0.0215(3) Uani d 1 . .
C C41 0.80796(16) 0.02057(13) 0.48917(14) 0.0282(4) Uani d 1 . .
H H41 0.863171 0.079082 0.514959 0.034 Uiso calc 1 . .
C C42 0.82282(18) -0.06777(15) 0.41106(16) 0.0356(4) Uani d 1 . .
H H42 0.887780 -0.068127 0.384231 0.043 Uiso calc 1 . .
C C43 0.74192(19) -0.15539(14) 0.37264(15) 0.0357(4) Uani d 1 . .
H H43 0.752122 -0.214278 0.319768 0.043 Uiso calc 1 . .
C C44 0.64565(17) -0.15545(13) 0.41295(14) 0.0318(4) Uani d 1 . .
H H44 0.591688 -0.214528 0.387831 0.038 Uiso calc 1 . .
C C45 0.62990(15) -0.06706(13) 0.49095(13) 0.0249(3) Uani d 1 . .
H H45 0.565147 -0.067247 0.517876 0.030 Uiso calc 1 . .
C C46 0.72412(15) 0.60980(13) 0.88158(13) 0.0261(4) Uani d 1 . .
C C47 0.71402(18) 0.78904(13) 0.96084(14) 0.0327(4) Uani d 1 . .
H H47A 0.710383 0.837213 1.028228 0.039 Uiso calc 1 . .
H H47B 0.634720 0.769319 0.917345 0.039 Uiso calc 1 . .
C C48 0.79424(18) 0.84017(15) 0.92440(17) 0.0391(5) Uani d 1 . .
H H48A 0.875485 0.851436 0.961416 0.047 Uiso calc 1 . .
H H48B 0.788788 0.795731 0.853690 0.047 Uiso calc 1 . .
C C49 0.76408(18) 0.93956(15) 0.93704(17) 0.0379(4) Uani d 1 . .
H H49A 0.680430 0.929725 0.906709 0.046 Uiso calc 1 . .
H H49B 0.778453 0.986576 1.008390 0.046 Uiso calc 1 . .
C C50 0.8345(2) 0.98442(19) 0.8902(2) 0.0557(6) Uani d 1 . .
H H50A 0.814986 0.941276 0.818504 0.084 Uiso calc 1 . .
H H50B 0.917508 0.991398 0.917436 0.084 Uiso calc 1 . .
H H50C 0.815853 1.049183 0.904695 0.084 Uiso calc 1 . .
B B1 0.68992(16) 0.22226(13) 0.52053(14) 0.0193(4) Uani d 1 . .
H H1 0.6949(15) 0.1543(13) 0.4577(14) 0.017(4) Uiso d 1 . .
C C51 0.8044(2) 0.71341(19) 1.06424(19) 0.0301(8) Uani d 0.725(6) A 1
H H51A 0.785243 0.650913 1.064993 0.036 Uiso calc 0.725(6) A 1
H H51B 0.771582 0.764110 1.113914 0.036 Uiso calc 0.725(6) A 1
C C52 0.9373(3) 0.7450(3) 1.0912(3) 0.0438(9) Uani d 0.725(6) A 1
H H52A 0.955889 0.805879 1.087411 0.053 Uiso calc 0.725(6) A 1
H H52B 0.969852 0.693026 1.042486 0.053 Uiso calc 0.725(6) A 1
C C53 0.9952(4) 0.7634(3) 1.1968(3) 0.0491(10) Uani d 0.725(6) A 1
H H53A 1.078141 0.792458 1.213824 0.059 Uiso calc 0.725(6) A 1
H H53B 0.958532 0.812299 1.244393 0.059 Uiso calc 0.725(6) A 1
C C54 0.9868(6) 0.6717(5) 1.2094(5) 0.0789(17) Uani d 0.725(6) A 1
H H54C 1.024562 0.689890 1.277717 0.118 Uiso calc 0.725(6) A 1
H H54A 1.025437 0.623599 1.164481 0.118 Uiso calc 0.725(6) A 1
H H54B 0.905027 0.642915 1.194132 0.118 Uiso calc 0.725(6) A 1
C C51A 0.8768(6) 0.7233(6) 1.0377(6) 0.036(2) Uani d 0.275(6) A 2
H H51C 0.921826 0.670807 1.008539 0.043 Uiso calc 0.275(6) A 2
H H51D 0.922117 0.787064 1.053865 0.043 Uiso calc 0.275(6) A 2
C C52A 0.8460(9) 0.7269(9) 1.1315(8) 0.066(3) Uani d 0.275(6) A 2
H H52C 0.799634 0.662574 1.112365 0.079 Uiso calc 0.275(6) A 2
H H52D 0.797227 0.777398 1.156261 0.079 Uiso calc 0.275(6) A 2
C C53A 0.9559(11) 0.7510(10) 1.2176(9) 0.063(4) Uani d 0.275(6) A 2
H H53C 1.002095 0.816191 1.239169 0.076 Uiso calc 0.275(6) A 2
H H53D 0.931356 0.752636 1.274857 0.076 Uiso calc 0.275(6) A 2
C C54A 1.0273(11) 0.6730(10) 1.1800(12) 0.067(4) Uani d 0.275(6) A 2
H H54F 1.085175 0.677509 1.235664 0.100 Uiso calc 0.275(6) A 2
H H54D 1.066765 0.682162 1.134732 0.100 Uiso calc 0.275(6) A 2
H H54E 0.976901 0.608177 1.144949 0.100 Uiso calc 0.275(6) A 2

loop_
_atom_site_aniso_label
_atom_site_aniso_U_11
_atom_site_aniso_U_22
_atom_site_aniso_U_33
_atom_site_aniso_U_12
_atom_site_aniso_U_13
_atom_site_aniso_U_23
Co1 0.02038(14) 0.01792(14) 0.01800(14) 0.00440(10) 0.00586(10) 0.00774(11)
S1 0.0312(2) 0.0228(2) 0.0232(2) 0.00803(16) 0.00143(17) 0.00832(17)
S2 0.0463(3) 0.0242(2) 0.0231(2) 0.00727(19) -0.00060(19) 0.01010(18)
N1 0.0196(6) 0.0179(6) 0.0194(7) 0.0055(5) 0.0056(5) 0.0080(5)
N2 0.0195(6) 0.0188(6) 0.0173(6) 0.0040(5) 0.0055(5) 0.0071(5)
N3 0.0210(6) 0.0179(6) 0.0201(7) 0.0039(5) 0.0054(5) 0.0090(5)
N4 0.0202(6) 0.0182(6) 0.0188(6) 0.0054(5) 0.0066(5) 0.0086(5)
N5 0.0231(7) 0.0185(6) 0.0188(7) 0.0036(5) 0.0049(5) 0.0087(5)
N6 0.0219(6) 0.0173(6) 0.0200(7) 0.0051(5) 0.0063(5) 0.0090(5)
N7 0.0511(10) 0.0241(8) 0.0272(8) 0.0076(7) -0.0034(7) 0.0066(7)
C1 0.0195(7) 0.0221(8) 0.0221(8) 0.0036(6) 0.0047(6) 0.0110(7)
C2 0.0224(8) 0.0290(8) 0.0211(8) 0.0056(7) 0.0024(7) 0.0112(7)
C3 0.0218(8) 0.0221(8) 0.0182(8) 0.0013(6) 0.0039(6) 0.0083(7)
C4 0.0168(7) 0.0225(8) 0.0223(8) 0.0024(6) 0.0019(6) 0.0099(7)
C5 0.0267(8) 0.0271(8) 0.0256(9) 0.0077(7) 0.0068(7) 0.0139(7)
C6 0.0251(8) 0.0325(9) 0.0258(9) 0.0061(7) 0.0086(7) 0.0116(8)
C7 0.0214(8) 0.0254(8) 0.0342(10) 0.0073(7) 0.0065(7) 0.0090(8)
C8 0.0254(8) 0.0273(9) 0.0394(10) 0.0085(7) 0.0047(8) 0.0185(8)
C9 0.0238(8) 0.0295(9) 0.0274(9) 0.0063(7) 0.0047(7) 0.0161(7)
C10 0.0192(7) 0.0255(8) 0.0198(8) 0.0021(6) 0.0020(6) 0.0072(7)
C11 0.0293(9) 0.0311(9) 0.0230(9) 0.0045(7) 0.0030(7) 0.0130(7)
C12 0.0377(10) 0.0450(11) 0.0221(9) 0.0068(9) 0.0085(8) 0.0154(9)
C13 0.0331(10) 0.0393(10) 0.0201(9) 0.0079(8) 0.0065(7) 0.0040(8)
C14 0.0326(9) 0.0248(9) 0.0308(10) 0.0032(7) 0.0061(8) 0.0053(8)
C15 0.0286(9) 0.0260(8) 0.0246(9) 0.0002(7) 0.0075(7) 0.0089(7)
C16 0.0195(7) 0.0234(8) 0.0226(8) 0.0033(6) 0.0045(6) 0.0118(7)
C17 0.0189(8) 0.0263(8) 0.0270(9) 0.0033(6) 0.0075(7) 0.0104(7)
C18 0.0195(7) 0.0238(8) 0.0229(8) 0.0069(6) 0.0058(6) 0.0128(7)
C19 0.0186(7) 0.0243(8) 0.0251(8) 0.0018(6) 0.0083(7) 0.0093(7)
C20 0.0325(9) 0.0327(10) 0.0282(9) 0.0018(8) 0.0055(8) 0.0133(8)
C21 0.0341(10) 0.0406(11) 0.0262(10) -0.0027(8) 0.0034(8) 0.0042(9)
C22 0.0360(10) 0.0237(9) 0.0430(12) -0.0037(8) 0.0176(9) 0.0032(8)
C23 0.0421(11) 0.0250(9) 0.0456(12) 0.0062(8) 0.0193(9) 0.0160(9)
C24 0.0322(9) 0.0266(9) 0.0299(9) 0.0048(7) 0.0093(8) 0.0129(8)
C25 0.0248(8) 0.0236(8) 0.0259(8) 0.0078(7) 0.0108(7) 0.0147(7)
C26 0.0272(9) 0.0277(9) 0.0265(9) 0.0053(7) 0.0110(7) 0.0121(7)
C27 0.0409(10) 0.0277(9) 0.0305(10) 0.0018(8) 0.0170(8) 0.0093(8)
C28 0.0518(12) 0.0268(9) 0.0411(11) 0.0176(9) 0.0292(10) 0.0180(9)
C29 0.0401(10) 0.0429(11) 0.0448(12) 0.0269(9) 0.0230(9) 0.0281(10)
C30 0.0285(9) 0.0372(10) 0.0301(9) 0.0140(8) 0.0096(8) 0.0178(8)
C31 0.0193(7) 0.0238(8) 0.0203(8) 0.0012(6) 0.0026(6) 0.0114(7)
C32 0.0240(8) 0.0220(8) 0.0259(8) 0.0024(6) 0.0046(7) 0.0150(7)
C33 0.0177(7) 0.0200(8) 0.0244(8) 0.0022(6) 0.0030(6) 0.0122(7)
C34 0.0249(8) 0.0236(8) 0.0214(8) -0.0013(6) 0.0054(7) 0.0103(7)
C35 0.0422(11) 0.0334(10) 0.0254(9) 0.0069(8) 0.0072(8) 0.0151(8)
C36 0.0575(13) 0.0474(12) 0.0247(10) 0.0021(10) 0.0104(9) 0.0194(9)
C37 0.0413(11) 0.0530(13) 0.0283(10) -0.0038(10) 0.0171(9) 0.0115(9)
C38 0.0289(9) 0.0496(12) 0.0354(11) 0.0060(9) 0.0140(8) 0.0108(9)
C39 0.0265(9) 0.0398(10) 0.0285(9) 0.0053(8) 0.0071(7) 0.0143(8)
C40 0.0235(8) 0.0208(8) 0.0241(8) 0.0078(6) 0.0054(7) 0.0138(7)
C41 0.0295(9) 0.0250(8) 0.0391(10) 0.0092(7) 0.0144(8) 0.0201(8)
C42 0.0438(11) 0.0346(10) 0.0446(11) 0.0204(9) 0.0259(9) 0.0252(9)
C43 0.0495(12) 0.0275(9) 0.0330(10) 0.0182(9) 0.0159(9) 0.0134(8)
C44 0.0346(10) 0.0223(8) 0.0328(10) 0.0045(7) 0.0045(8) 0.0103(8)
C45 0.0231(8) 0.0238(8) 0.0293(9) 0.0057(7) 0.0061(7) 0.0139(7)
C46 0.0270(8) 0.0245(8) 0.0240(9) 0.0033(7) 0.0059(7) 0.0099(7)
C47 0.0412(10) 0.0232(9) 0.0273(9) 0.0082(8) 0.0076(8) 0.0070(7)
C48 0.0334(10) 0.0338(10) 0.0464(12) 0.0085(8) 0.0140(9) 0.0147(9)
C49 0.0376(10) 0.0337(10) 0.0431(12) 0.0069(8) 0.0142(9) 0.0175(9)
C50 0.0646(15) 0.0513(14) 0.0585(15) 0.0055(12) 0.0252(13) 0.0298(13)
B1 0.0209(8) 0.0182(8) 0.0197(9) 0.0049(7) 0.0065(7) 0.0092(7)
C51 0.0327(15) 0.0312(13) 0.0208(14) 0.0031(10) 0.0053(11) 0.0089(11)
C52 0.0335(16) 0.0566(19) 0.0396(17) -0.0031(14) 0.0021(14) 0.0262(15)
C53 0.0407(19) 0.060(2) 0.0394(18) 0.0078(17) 0.0002(14) 0.0219(17)
C54 0.088(4) 0.092(3) 0.080(4) 0.032(3) 0.009(3) 0.063(3)
C51A 0.019(4) 0.033(4) 0.037(4) 0.003(3) -0.001(3) 0.006(3)
C52A 0.057(5) 0.096(8) 0.049(5) 0.040(5) 0.021(4) 0.033(5)
C53A 0.068(6) 0.072(7) 0.047(5) 0.028(6) 0.013(4) 0.026(5)
C54A 0.041(5) 0.057(6) 0.072(9) 0.009(4) 0.000(5) 0.012(5)

loop_
_atom_type_symbol
_atom_type_description
_atom_type_scat_dispersion_real
_atom_type_scat_dispersion_imag
_atom_type_scat_source
C C 0.0181 0.0091 'International Tables Vol C Tables 4.2.6.8 and 6.1.1.4'
H H 0.0000 0.0000 'International Tables Vol C Tables 4.2.6.8 and 6.1.1.4'
B B 0.0090 0.0039 'International Tables Vol C Tables 4.2.6.8 and 6.1.1.4'
Co Co -2.3653 3.6143 'International Tables Vol C Tables 4.2.6.8 and 6.1.1.4'
N N 0.0311 0.0180 'International Tables Vol C Tables 4.2.6.8 and 6.1.1.4'
S S 0.3331 0.5567 'International Tables Vol C Tables 4.2.6.8 and 6.1.1.4'

loop_
_exptl_crystal_face_index_h
_exptl_crystal_face_index_k
_exptl_crystal_face_index_l
_exptl_crystal_face_perp_dist
0 -5 3 0.1066
-5 1 2 0.1311
0 5 -3 0.1107
5 -3 -1 0.1121
0 0 1 0.0892
0 0 -1 0.0892
-5 4 0 0.1390
-5 4 -3 0.1234
1 5 -1 0.0809
0 -5 1 0.1036
-5 -4 2 0.1317
5 0 -1 0.1153
1 3 -5 0.1204
0 -4 5 0.1222
1 5 -3 0.0979

loop_
_geom_angle_atom_site_label_1
_geom_angle_atom_site_label_2
_geom_angle_atom_site_label_3
_geom_angle_site_symmetry_1
_geom_angle_site_symmetry_3
_geom_angle
_geom_angle_publ_flag
S2 Co1 S1 . . 74.746(16) ?
N1 Co1 S1 . . 101.13(4) ?
N1 Co1 S2 . . 161.55(4) ?
N1 Co1 N5 . . 82.10(5) ?
N3 Co1 S1 . . 109.37(4) ?
N3 Co1 S2 . . 108.76(4) ?
N3 Co1 N1 . . 89.62(5) ?
N3 Co1 N5 . . 92.96(5) ?
N5 Co1 S1 . . 157.38(4) ?
N5 Co1 S2 . . 95.05(4) ?
C46 S1 Co1 . . 84.51(6) ?
C46 S2 Co1 . . 84.88(6) ?
N2 N1 Co1 . . 113.93(9) ?
C1 N1 Co1 . . 136.42(11) ?
C1 N1 N2 . . 106.47(13) ?
N1 N2 B1 . . 120.91(12) ?
C3 N2 N1 . . 109.72(12) ?
C3 N2 B1 . . 129.02(13) ?
N4 N3 Co1 . . 117.84(10) ?
C16 N3 Co1 . . 134.87(11) ?
C16 N3 N4 . . 106.88(13) ?
N3 N4 B1 . . 118.44(12) ?
C18 N4 N3 . . 109.68(13) ?
C18 N4 B1 . . 131.87(13) ?
N6 N5 Co1 . . 114.09(10) ?
C31 N5 Co1 . . 138.64(11) ?
C31 N5 N6 . . 106.64(12) ?
N5 N6 B1 . . 120.78(12) ?
C33 N6 N5 . . 110.09(13) ?
C33 N6 B1 . . 128.94(13) ?
C46 N7 C47 . . 122.22(16) ?
C46 N7 C51 . . 121.38(17) ?
C46 N7 C51A . . 115.0(3) ?
C47 N7 C51 . . 115.75(17) ?
C47 N7 C51A . . 113.8(3) ?
N1 C1 C2 . . 110.20(14) ?
N1 C1 C4 . . 122.40(14) ?
C2 C1 C4 . . 127.33(15) ?
C1 C2 H2 . . 127.2 ?
C3 C2 C1 . . 105.55(14) ?
C3 C2 H2 . . 127.2 ?
N2 C3 C2 . . 108.02(14) ?
N2 C3 C10 . . 123.39(14) ?
C2 C3 C10 . . 128.52(15) ?
C5 C4 C1 . . 121.37(15) ?
C5 C4 C9 . . 118.67(15) ?
C9 C4 C1 . . 119.93(15) ?
C4 C5 H5 . . 119.6 ?
C6 C5 C4 . . 120.82(16) ?
C6 C5 H5 . . 119.6 ?
C5 C6 H6 . . 120.0 ?
C5 C6 C7 . . 120.06(17) ?
C7 C6 H6 . . 120.0 ?
C6 C7 H7 . . 120.2 ?
C8 C7 C6 . . 119.58(16) ?
C8 C7 H7 . . 120.2 ?
C7 C8 H8 . . 119.7 ?
C7 C8 C9 . . 120.54(17) ?
C9 C8 H8 . . 119.7 ?
C4 C9 H9 . . 119.8 ?
C8 C9 C4 . . 120.33(17) ?
C8 C9 H9 . . 119.8 ?
C11 C10 C3 . . 118.69(15) ?
C15 C10 C3 . . 122.17(16) ?
C15 C10 C11 . . 119.13(16) ?
C10 C11 H11 . . 120.0 ?
C12 C11 C10 . . 119.97(17) ?
C12 C11 H11 . . 120.0 ?
C11 C12 H12 . . 119.8 ?
C13 C12 C11 . . 120.39(18) ?
C13 C12 H12 . . 119.8 ?
C12 C13 H13 . . 119.9 ?
C12 C13 C14 . . 120.22(17) ?
C14 C13 H13 . . 119.9 ?
C13 C14 H14 . . 120.2 ?
C13 C14 C15 . . 119.62(18) ?
C15 C14 H14 . . 120.2 ?
C10 C15 H15 . . 119.7 ?
C14 C15 C10 . . 120.63(17) ?
C14 C15 H15 . . 119.7 ?
N3 C16 C17 . . 109.77(14) ?
N3 C16 C19 . . 124.93(14) ?
C17 C16 C19 . . 125.25(15) ?
C16 C17 H17 . . 126.8 ?
C18 C17 C16 . . 106.32(14) ?
C18 C17 H17 . . 126.8 ?
N4 C18 C17 . . 107.34(14) ?
N4 C18 C25 . . 125.59(15) ?
C17 C18 C25 . . 127.05(15) ?
C20 C19 C16 . . 121.62(16) ?
C20 C19 C24 . . 119.10(17) ?
C24 C19 C16 . . 118.87(16) ?
C19 C20 H20 . . 120.1 ?
C19 C20 C21 . . 119.75(19) ?
C21 C20 H20 . . 120.1 ?
C20 C21 H21 . . 119.8 ?
C22 C21 C20 . . 120.48(19) ?
C22 C21 H21 . . 119.8 ?
C21 C22 H22 . . 119.9 ?
C21 C22 C23 . . 120.20(18) ?
C23 C22 H22 . . 119.9 ?
C22 C23 H23 . . 120.1 ?
C22 C23 C24 . . 119.86(19) ?
C24 C23 H23 . . 120.1 ?
C19 C24 H24 . . 119.7 ?
C23 C24 C19 . . 120.58(18) ?
C23 C24 H24 . . 119.7 ?
C26 C25 C18 . . 123.76(15) ?
C26 C25 C30 . . 118.79(16) ?
C30 C25 C18 . . 117.41(16) ?
C25 C26 H26 . . 119.8 ?
C27 C26 C25 . . 120.35(17) ?
C27 C26 H26 . . 119.8 ?
C26 C27 H27 . . 119.9 ?
C26 C27 C28 . . 120.19(19) ?
C28 C27 H27 . . 119.9 ?
C27 C28 H28 . . 120.0 ?
C29 C28 C27 . . 119.96(17) ?
C29 C28 H28 . . 120.0 ?
C28 C29 H29 . . 119.9 ?
C28 C29 C30 . . 120.11(18) ?
C30 C29 H29 . . 119.9 ?
C25 C30 H30 . . 119.7 ?
C29 C30 C25 . . 120.56(18) ?
C29 C30 H30 . . 119.7 ?
N5 C31 C32 . . 109.88(14) ?
N5 C31 C34 . . 123.94(15) ?
C32 C31 C34 . . 125.97(15) ?
C31 C32 H32 . . 127.1 ?
C33 C32 C31 . . 105.87(14) ?
C33 C32 H32 . . 127.1 ?
N6 C33 C32 . . 107.52(14) ?
N6 C33 C40 . . 123.86(14) ?
C32 C33 C40 . . 128.57(15) ?
C35 C34 C31 . . 119.74(16) ?
C35 C34 C39 . . 118.66(17) ?
C39 C34 C31 . . 121.43(16) ?
C34 C35 H35 . . 119.7 ?
C34 C35 C36 . . 120.59(19) ?
C36 C35 H35 . . 119.7 ?
C35 C36 H36 . . 119.8 ?
C37 C36 C35 . . 120.3(2) ?
C37 C36 H36 . . 119.8 ?
C36 C37 H37 . . 120.1 ?
C36 C37 C38 . . 119.74(18) ?
C38 C37 H37 . . 120.1 ?
C37 C38 H38 . . 119.9 ?
C37 C38 C39 . . 120.2(2) ?
C39 C38 H38 . . 119.9 ?
C34 C39 H39 . . 119.7 ?
C38 C39 C34 . . 120.52(19) ?
C38 C39 H39 . . 119.7 ?
C41 C40 C33 . . 121.71(15) ?
C45 C40 C33 . . 119.27(15) ?
C45 C40 C41 . . 119.01(16) ?
C40 C41 H41 . . 120.0 ?
C42 C41 C40 . . 120.03(17) ?
C42 C41 H41 . . 120.0 ?
C41 C42 H42 . . 119.7 ?
C43 C42 C41 . . 120.54(17) ?
C43 C42 H42 . . 119.7 ?
C42 C43 H43 . . 120.0 ?
C42 C43 C44 . . 119.95(17) ?
C44 C43 H43 . . 120.0 ?
C43 C44 H44 . . 120.1 ?
C43 C44 C45 . . 119.82(18) ?
C45 C44 H44 . . 120.1 ?
C40 C45 H45 . . 119.7 ?
C44 C45 C40 . . 120.64(16) ?
C44 C45 H45 . . 119.7 ?
S1 C46 S2 . . 115.64(10) ?
N7 C46 S1 . . 122.51(14) ?
N7 C46 S2 . . 121.81(14) ?
N7 C47 H47A . . 108.6 ?
N7 C47 H47B . . 108.6 ?
N7 C47 C48 . . 114.60(16) ?
H47A C47 H47B . . 107.6 ?
C48 C47 H47A . . 108.6 ?
C48 C47 H47B . . 108.6 ?
C47 C48 H48A . . 108.9 ?
C47 C48 H48B . . 108.9 ?
H48A C48 H48B . . 107.7 ?
C49 C48 C47 . . 113.36(16) ?
C49 C48 H48A . . 108.9 ?
C49 C48 H48B . . 108.9 ?
C48 C49 H49A . . 108.9 ?
C48 C49 H49B . . 108.9 ?
H49A C49 H49B . . 107.7 ?
C50 C49 C48 . . 113.24(18) ?
C50 C49 H49A . . 108.9 ?
C50 C49 H49B . . 108.9 ?
C49 C50 H50A . . 109.5 ?
C49 C50 H50B . . 109.5 ?
C49 C50 H50C . . 109.5 ?
H50A C50 H50B . . 109.5 ?
H50A C50 H50C . . 109.5 ?
H50B C50 H50C . . 109.5 ?
N2 B1 H1 . . 110.8(10) ?
N4 B1 N2 . . 108.59(13) ?
N4 B1 N6 . . 109.61(13) ?
N4 B1 H1 . . 110.5(10) ?
N6 B1 N2 . . 109.24(13) ?
N6 B1 H1 . . 108.1(10) ?
N7 C51 H51A . . 109.6 ?
N7 C51 H51B . . 109.6 ?
N7 C51 C52 . . 110.4(2) ?
H51A C51 H51B . . 108.1 ?
C52 C51 H51A . . 109.6 ?
C52 C51 H51B . . 109.6 ?
C51 C52 H52A . . 109.2 ?
C51 C52 H52B . . 109.2 ?
C51 C52 C53 . . 112.0(3) ?
H52A C52 H52B . . 107.9 ?
C53 C52 H52A . . 109.2 ?
C53 C52 H52B . . 109.2 ?
C52 C53 H53A . . 108.6 ?
C52 C53 H53B . . 108.6 ?
H53A C53 H53B . . 107.5 ?
C54 C53 C52 . . 114.8(4) ?
C54 C53 H53A . . 108.6 ?
C54 C53 H53B . . 108.6 ?
C53 C54 H54C . . 109.5 ?
C53 C54 H54A . . 109.5 ?
C53 C54 H54B . . 109.5 ?
H54C C54 H54A . . 109.5 ?
H54C C54 H54B . . 109.5 ?
H54A C54 H54B . . 109.5 ?
N7 C51A H51C . . 111.0 ?
N7 C51A H51D . . 111.0 ?
H51C C51A H51D . . 109.0 ?
C52A C51A N7 . . 103.6(6) ?
C52A C51A H51C . . 111.0 ?
C52A C51A H51D . . 111.0 ?
C51A C52A H52C . . 108.9 ?
C51A C52A H52D . . 108.9 ?
C51A C52A C53A . . 113.5(9) ?
H52C C52A H52D . . 107.7 ?
C53A C52A H52C . . 108.9 ?
C53A C52A H52D . . 108.9 ?
C52A C53A H53C . . 110.0 ?
C52A C53A H53D . . 110.0 ?
H53C C53A H53D . . 108.4 ?
C54A C53A C52A . . 108.4(10) ?
C54A C53A H53C . . 110.0 ?
C54A C53A H53D . . 110.0 ?
C53A C54A H54F . . 109.5 ?
C53A C54A H54D . . 109.5 ?
C53A C54A H54E . . 109.5 ?
H54F C54A H54D . . 109.5 ?
H54F C54A H54E . . 109.5 ?
H54D C54A H54E . . 109.5 ?

loop_
_geom_bond_atom_site_label_1
_geom_bond_atom_site_label_2
_geom_bond_site_symmetry_2
_geom_bond_distance
_geom_bond_publ_flag
Co1 S1 . 2.4030(5) ?
Co1 S2 . 2.3892(5) ?
Co1 N1 . 2.1371(14) ?
Co1 N3 . 2.0804(13) ?
Co1 N5 . 2.1480(13) ?
S1 C46 . 1.7169(18) ?
S2 C46 . 1.7199(18) ?
N1 N2 . 1.3737(18) ?
N1 C1 . 1.344(2) ?
N2 C3 . 1.358(2) ?
N2 B1 . 1.556(2) ?
N3 N4 . 1.3735(18) ?
N3 C16 . 1.339(2) ?
N4 C18 . 1.362(2) ?
N4 B1 . 1.541(2) ?
N5 N6 . 1.3691(18) ?
N5 C31 . 1.341(2) ?
N6 C33 . 1.357(2) ?
N6 B1 . 1.542(2) ?
N7 C46 . 1.331(2) ?
N7 C47 . 1.470(2) ?
N7 C51 . 1.481(3) ?
N7 C51A . 1.588(8) ?
C1 C2 . 1.398(2) ?
C1 C4 . 1.470(2) ?
C2 H2 . 0.9300 ?
C2 C3 . 1.382(2) ?
C3 C10 . 1.480(2) ?
C4 C5 . 1.395(2) ?
C4 C9 . 1.396(2) ?
C5 H5 . 0.9300 ?
C5 C6 . 1.385(2) ?
C6 H6 . 0.9300 ?
C6 C7 . 1.387(3) ?
C7 H7 . 0.9300 ?
C7 C8 . 1.384(3) ?
C8 H8 . 0.9300 ?
C8 C9 . 1.387(3) ?
C9 H9 . 0.9300 ?
C10 C11 . 1.394(2) ?
C10 C15 . 1.393(3) ?
C11 H11 . 0.9300 ?
C11 C12 . 1.389(3) ?
C12 H12 . 0.9300 ?
C12 C13 . 1.379(3) ?
C13 H13 . 0.9300 ?
C13 C14 . 1.386(3) ?
C14 H14 . 0.9300 ?
C14 C15 . 1.389(3) ?
C15 H15 . 0.9300 ?
C16 C17 . 1.394(2) ?
C16 C19 . 1.481(2) ?
C17 H17 . 0.9300 ?
C17 C18 . 1.381(2) ?
C18 C25 . 1.478(2) ?
C19 C20 . 1.383(3) ?
C19 C24 . 1.393(3) ?
C20 H20 . 0.9300 ?
C20 C21 . 1.398(3) ?
C21 H21 . 0.9300 ?
C21 C22 . 1.367(3) ?
C22 H22 . 0.9300 ?
C22 C23 . 1.378(3) ?
C23 H23 . 0.9300 ?
C23 C24 . 1.383(3) ?
C24 H24 . 0.9300 ?
C25 C26 . 1.392(2) ?
C25 C30 . 1.397(2) ?
C26 H26 . 0.9300 ?
C26 C27 . 1.387(3) ?
C27 H27 . 0.9300 ?
C27 C28 . 1.388(3) ?
C28 H28 . 0.9300 ?
C28 C29 . 1.377(3) ?
C29 H29 . 0.9300 ?
C29 C30 . 1.387(3) ?
C30 H30 . 0.9300 ?
C31 C32 . 1.399(2) ?
C31 C34 . 1.476(2) ?
C32 H32 . 0.9300 ?
C32 C33 . 1.382(2) ?
C33 C40 . 1.476(2) ?
C34 C35 . 1.386(2) ?
C34 C39 . 1.391(3) ?
C35 H35 . 0.9300 ?
C35 C36 . 1.391(3) ?
C36 H36 . 0.9300 ?
C36 C37 . 1.373(3) ?
C37 H37 . 0.9300 ?
C37 C38 . 1.383(3) ?
C38 H38 . 0.9300 ?
C38 C39 . 1.387(3) ?
C39 H39 . 0.9300 ?
C40 C41 . 1.397(2) ?
C40 C45 . 1.392(2) ?
C41 H41 . 0.9300 ?
C41 C42 . 1.385(3) ?
C42 H42 . 0.9300 ?
C42 C43 . 1.382(3) ?
C43 H43 . 0.9300 ?
C43 C44 . 1.385(3) ?
C44 H44 . 0.9300 ?
C44 C45 . 1.388(2) ?
C45 H45 . 0.9300 ?
C47 H47A . 0.9700 ?
C47 H47B . 0.9700 ?
C47 C48 . 1.517(3) ?
C48 H48A . 0.9700 ?
C48 H48B . 0.9700 ?
C48 C49 . 1.516(3) ?
C49 H49A . 0.9700 ?
C49 H49B . 0.9700 ?
C49 C50 . 1.506(3) ?
C50 H50A . 0.9600 ?
C50 H50B . 0.9600 ?
C50 H50C . 0.9600 ?
B1 H1 . 1.060(18) ?
C51 H51A . 0.9700 ?
C51 H51B . 0.9700 ?
C51 C52 . 1.512(4) ?
C52 H52A . 0.9700 ?
C52 H52B . 0.9700 ?
C52 C53 . 1.527(5) ?
C53 H53A . 0.9700 ?
C53 H53B . 0.9700 ?
C53 C54 . 1.499(7) ?
C54 H54C . 0.9600 ?
C54 H54A . 0.9600 ?
C54 H54B . 0.9600 ?
C51A H51C . 0.9700 ?
C51A H51D . 0.9700 ?
C51A C52A . 1.535(14) ?
C52A H52C . 0.9700 ?
C52A H52D . 0.9700 ?
C52A C53A . 1.548(13) ?
C53A H53C . 0.9700 ?
C53A H53D . 0.9700 ?
C53A C54A . 1.465(14) ?
C54A H54F . 0.9600 ?
C54A H54D . 0.9600 ?
C54A H54E . 0.9600 ?

loop_
_geom_torsion_atom_site_label_1
_geom_torsion_atom_site_label_2
_geom_torsion_atom_site_label_3
_geom_torsion_atom_site_label_4
_geom_torsion_site_symmetry_1
_geom_torsion_site_symmetry_2
_geom_torsion_site_symmetry_3
_geom_torsion_site_symmetry_4
_geom_torsion
_geom_torsion_publ_flag
Co1 S1 C46 S2 . . . . -4.36(9) ?
Co1 S1 C46 N7 . . . . 177.89(17) ?
Co1 S2 C46 S1 . . . . 4.38(9) ?
Co1 S2 C46 N7 . . . . -177.85(16) ?
Co1 N1 N2 C3 . . . . -161.33(10) ?
Co1 N1 N2 B1 . . . . 12.51(17) ?
Co1 N1 C1 C2 . . . . 155.63(13) ?
Co1 N1 C1 C4 . . . . -27.3(2) ?
Co1 N3 N4 C18 . . . . -172.90(10) ?
Co1 N3 N4 B1 . . . . 6.48(17) ?
Co1 N3 C16 C17 . . . . 171.32(12) ?
Co1 N3 C16 C19 . . . . -11.0(3) ?
Co1 N5 N6 C33 . . . . 171.69(10) ?
Co1 N5 N6 B1 . . . . -13.01(17) ?
Co1 N5 C31 C32 . . . . -168.66(12) ?
Co1 N5 C31 C34 . . . . 16.3(3) ?
N1 N2 C3 C2 . . . . -1.21(18) ?
N1 N2 C3 C10 . . . . 176.13(14) ?
N1 N2 B1 N4 . . . . -68.23(17) ?
N1 N2 B1 N6 . . . . 51.27(18) ?
N1 C1 C2 C3 . . . . 1.24(19) ?
N1 C1 C4 C5 . . . . -42.8(2) ?
N1 C1 C4 C9 . . . . 139.30(17) ?
N2 N1 C1 C2 . . . . -1.96(18) ?
N2 N1 C1 C4 . . . . 175.07(14) ?
N2 C3 C10 C11 . . . . -120.61(18) ?
N2 C3 C10 C15 . . . . 58.0(2) ?
N3 N4 C18 C17 . . . . -0.50(18) ?
N3 N4 C18 C25 . . . . 177.84(14) ?
N3 N4 B1 N2 . . . . 55.64(17) ?
N3 N4 B1 N6 . . . . -63.63(17) ?
N3 C16 C17 C18 . . . . 0.59(19) ?
N3 C16 C19 C20 . . . . 89.0(2) ?
N3 C16 C19 C24 . . . . -98.4(2) ?
N4 N3 C16 C17 . . . . -0.89(18) ?
N4 N3 C16 C19 . . . . 176.74(15) ?
N4 C18 C25 C26 . . . . 48.1(2) ?
N4 C18 C25 C30 . . . . -134.06(18) ?
N5 N6 C33 C32 . . . . 0.38(17) ?
N5 N6 C33 C40 . . . . 177.95(14) ?
N5 N6 B1 N2 . . . . -50.68(18) ?
N5 N6 B1 N4 . . . . 68.19(17) ?
N5 C31 C32 C33 . . . . -0.86(18) ?
N5 C31 C34 C35 . . . . -145.47(17) ?
N5 C31 C34 C39 . . . . 39.4(2) ?
N6 N5 C31 C32 . . . . 1.08(17) ?
N6 N5 C31 C34 . . . . -173.94(14) ?
N6 C33 C40 C41 . . . . 55.7(2) ?
N6 C33 C40 C45 . . . . -125.29(17) ?
N7 C47 C48 C49 . . . . -171.71(17) ?
N7 C51 C52 C53 . . . . 177.9(3) ?
N7 C51A C52A C53A . . . . -178.9(8) ?
C1 N1 N2 C3 . . . . 1.96(17) ?
C1 N1 N2 B1 . . . . 175.80(14) ?
C1 C2 C3 N2 . . . . 0.00(19) ?
C1 C2 C3 C10 . . . . -177.16(16) ?
C1 C4 C5 C6 . . . . -177.94(15) ?
C1 C4 C9 C8 . . . . 178.46(16) ?
C2 C1 C4 C5 . . . . 133.69(19) ?
C2 C1 C4 C9 . . . . -44.2(2) ?
C2 C3 C10 C11 . . . . 56.2(2) ?
C2 C3 C10 C15 . . . . -125.2(2) ?
C3 N2 B1 N4 . . . . 104.30(18) ?
C3 N2 B1 N6 . . . . -136.19(16) ?
C3 C10 C11 C12 . . . . 177.43(16) ?
C3 C10 C15 C14 . . . . -178.67(16) ?
C4 C1 C2 C3 . . . . -175.60(16) ?
C4 C5 C6 C7 . . . . -0.5(3) ?
C5 C4 C9 C8 . . . . 0.5(2) ?
C5 C6 C7 C8 . . . . 0.5(3) ?
C6 C7 C8 C9 . . . . -0.1(3) ?
C7 C8 C9 C4 . . . . -0.5(3) ?
C9 C4 C5 C6 . . . . 0.0(3) ?
C10 C11 C12 C13 . . . . 1.4(3) ?
C11 C10 C15 C14 . . . . -0.1(3) ?
C11 C12 C13 C14 . . . . -0.4(3) ?
C12 C13 C14 C15 . . . . -0.9(3) ?
C13 C14 C15 C10 . . . . 1.1(3) ?
C15 C10 C11 C12 . . . . -1.2(3) ?
C16 N3 N4 C18 . . . . 0.86(17) ?
C16 N3 N4 B1 . . . . -179.75(13) ?
C16 C17 C18 N4 . . . . -0.05(19) ?
C16 C17 C18 C25 . . . . -178.35(16) ?
C16 C19 C20 C21 . . . . 171.21(17) ?
C16 C19 C24 C23 . . . . -172.00(16) ?
C17 C16 C19 C20 . . . . -93.7(2) ?
C17 C16 C19 C24 . . . . 78.9(2) ?
C17 C18 C25 C26 . . . . -133.92(19) ?
C17 C18 C25 C30 . . . . 44.0(2) ?
C18 N4 B1 N2 . . . . -125.13(17) ?
C18 N4 B1 N6 . . . . 115.60(18) ?
C18 C25 C26 C27 . . . . -179.97(16) ?
C18 C25 C30 C29 . . . . -179.55(17) ?
C19 C16 C17 C18 . . . . -177.03(16) ?
C19 C20 C21 C22 . . . . 0.4(3) ?
C20 C19 C24 C23 . . . . 0.8(3) ?
C20 C21 C22 C23 . . . . 1.1(3) ?
C21 C22 C23 C24 . . . . -1.7(3) ?
C22 C23 C24 C19 . . . . 0.7(3) ?
C24 C19 C20 C21 . . . . -1.3(3) ?
C25 C26 C27 C28 . . . . -1.1(3) ?
C26 C25 C30 C29 . . . . -1.6(3) ?
C26 C27 C28 C29 . . . . -0.6(3) ?
C27 C28 C29 C30 . . . . 1.2(3) ?
C28 C29 C30 C25 . . . . -0.1(3) ?
C30 C25 C26 C27 . . . . 2.2(3) ?
C31 N5 N6 C33 . . . . -0.91(17) ?
C31 N5 N6 B1 . . . . 174.40(13) ?
C31 C32 C33 N6 . . . . 0.28(18) ?
C31 C32 C33 C40 . . . . -177.15(16) ?
C31 C34 C35 C36 . . . . -176.06(18) ?
C31 C34 C39 C38 . . . . 175.39(17) ?
C32 C31 C34 C35 . . . . 40.3(2) ?
C32 C31 C34 C39 . . . . -134.85(19) ?
C32 C33 C40 C41 . . . . -127.23(19) ?
C32 C33 C40 C45 . . . . 51.8(2) ?
C33 N6 B1 N2 . . . . 123.65(16) ?
C33 N6 B1 N4 . . . . -117.48(16) ?
C33 C40 C41 C42 . . . . -179.67(16) ?
C33 C40 C45 C44 . . . . 179.93(16) ?
C34 C31 C32 C33 . . . . 174.04(15) ?
C34 C35 C36 C37 . . . . 0.6(3) ?
C35 C34 C39 C38 . . . . 0.2(3) ?
C35 C36 C37 C38 . . . . 0.2(3) ?
C36 C37 C38 C39 . . . . -0.8(3) ?
C37 C38 C39 C34 . . . . 0.6(3) ?
C39 C34 C35 C36 . . . . -0.8(3) ?
C40 C41 C42 C43 . . . . -0.5(3) ?
C41 C40 C45 C44 . . . . -1.1(3) ?
C41 C42 C43 C44 . . . . -0.6(3) ?
C42 C43 C44 C45 . . . . 0.9(3) ?
C43 C44 C45 C40 . . . . -0.1(3) ?
C45 C40 C41 C42 . . . . 1.3(3) ?
C46 N7 C47 C48 . . . . -83.4(2) ?
C46 N7 C51 C52 . . . . 97.5(3) ?
C46 N7 C51A C52A . . . . -111.6(6) ?
C47 N7 C46 S1 . . . . -1.9(3) ?
C47 N7 C46 S2 . . . . -179.54(14) ?
C47 N7 C51 C52 . . . . -91.5(3) ?
C47 N7 C51A C52A . . . . 100.2(6) ?
C47 C48 C49 C50 . . . . -173.42(19) ?
B1 N2 C3 C2 . . . . -174.41(15) ?
B1 N2 C3 C10 . . . . 2.9(3) ?
B1 N4 C18 C17 . . . . -179.77(16) ?
B1 N4 C18 C25 . . . . -1.4(3) ?
B1 N6 C33 C32 . . . . -174.43(15) ?
B1 N6 C33 C40 . . . . 3.1(2) ?
C51 N7 C46 S1 . . . . 168.49(17) ?
C51 N7 C46 S2 . . . . -9.1(3) ?
C51 N7 C47 C48 . . . . 105.7(2) ?
C51 C52 C53 C54 . . . . 66.4(5) ?
C51A N7 C46 S1 . . . . -147.1(4) ?
C51A N7 C46 S2 . . . . 35.2(4) ?
C51A N7 C47 C48 . . . . 62.2(4) ?
C51A C52A C53A C54A . . . . -59.9(16) ?

_cod_database_fobs_code 2022243
